data_4101717
loop_
_publ_author_name
'Evans, William J.'
'Montalvo, Elizabeth'
'Champagne, Timothy M.'
'Ziller, Joseph W.'
'DiPasquale, Antonio G.'
'Rheingold, Arnold L.'

_publ_section_title
;
 Organolanthanide-based synthesis of 1,2,3-triazoles from nitriles and
 diazo compounds.
;
_journal_issue 1
_journal_name_full 'Journal of the American Chemical Society'
_journal_page_first 16
_journal_page_last 17
_journal_paper_doi 10.1021/ja077298e
_journal_volume 130
_journal_year 2008
_chemical_formula_moiety (C5Me5)2La(NCCMe3)[NNC(SiMe3)C(CMe3)N]
_chemical_formula_sum 'C34 H57 La N4 Si'
_chemical_formula_weight 688.84
_chemical_name_systematic
; 
 ? 
;
_space_group_IT_number 14
_symmetry_cell_setting monoclinic
_symmetry_space_group_name_Hall '-P 2ybc'
_symmetry_space_group_name_H-M 'P 1 21/c 1'
_atom_sites_solution_hydrogens geom
_atom_sites_solution_primary direct
_atom_sites_solution_secondary difmap
_audit_creation_method SHELXTL
_cell_angle_alpha 90.00
_cell_angle_beta 104.163(2)
_cell_angle_gamma 90.00
_cell_formula_units_Z 4
_cell_length_a 10.6329(9)
_cell_length_b 18.1349(16)
_cell_length_c 19.8862(18)
_cell_measurement_temperature 163(2)
_cell_volume 3718.0(6)
_computing_cell_refinement 'Bruker SMART/SAINT'
_computing_data_collection 'Bruker SMART'
_computing_data_reduction 'Bruker SAINT'
_computing_molecular_graphics 'Bruker SHELXTL'
_computing_publication_material 'Bruker SHELXTL'
_computing_structure_refinement 'Bruker SHELXTL'
_computing_structure_solution 'Bruker SHELXTL'
_diffrn_ambient_temperature 163(2)
_diffrn_measured_fraction_theta_full 0.984
_diffrn_measured_fraction_theta_max 0.984
_diffrn_measurement_device_type 'CCD area detector'
_diffrn_measurement_method 'phi and omega scans'
_diffrn_radiation_monochromator graphite
_diffrn_radiation_source 'normal-focus sealed tube'
_diffrn_radiation_type MoK\a
_diffrn_radiation_wavelength 0.71073
_diffrn_reflns_av_R_equivalents 0.0260
_diffrn_reflns_av_sigmaI/netI 0.0301
_diffrn_reflns_limit_h_max 13
_diffrn_reflns_limit_h_min -14
_diffrn_reflns_limit_k_max 24
_diffrn_reflns_limit_k_min -21
_diffrn_reflns_limit_l_max 26
_diffrn_reflns_limit_l_min -18
_diffrn_reflns_number 25069
_diffrn_reflns_theta_full 28.32
_diffrn_reflns_theta_max 28.32
_diffrn_reflns_theta_min 1.98
_diffrn_standards_decay_% '< 1.0'
_diffrn_standards_interval_count 'initial 50 frames recollected'
_diffrn_standards_number '50 frames'
_exptl_absorpt_coefficient_mu 1.207
_exptl_absorpt_correction_T_max 0.7944
_exptl_absorpt_correction_T_min 0.6706
_exptl_absorpt_correction_type multi-scan
_exptl_absorpt_process_details 'Bruker SADABS'
_exptl_crystal_colour colorless
_exptl_crystal_density_diffrn 1.231
_exptl_crystal_density_meas ?
_exptl_crystal_density_method 'not measured'
_exptl_crystal_description irregular
_exptl_crystal_F_000 1440
_exptl_crystal_size_max 0.36
_exptl_crystal_size_mid 0.30
_exptl_crystal_size_min 0.20
_refine_diff_density_max 1.112
_refine_diff_density_min -0.444
_refine_diff_density_rms 0.072
_refine_ls_extinction_method none
_refine_ls_goodness_of_fit_ref 1.041
_refine_ls_hydrogen_treatment constr
_refine_ls_matrix_type full
_refine_ls_number_parameters 380
_refine_ls_number_reflns 9106
_refine_ls_number_restraints 0
_refine_ls_restrained_S_all 1.041
_refine_ls_R_factor_all 0.0340
_refine_ls_R_factor_gt 0.0246
_refine_ls_shift/su_max 0.001
_refine_ls_shift/su_mean 0.000
_refine_ls_structure_factor_coef Fsqd
_refine_ls_weighting_details 'calc w=1/[\s^2^(Fo^2^)+(0.0318P)^2^+1.3797P] where P=(Fo^2^+2Fc^2^)/3'
_refine_ls_weighting_scheme calc
_refine_ls_wR_factor_gt 0.0591
_refine_ls_wR_factor_ref 0.0638
_reflns_number_gt 7695
_reflns_number_total 9106
_reflns_threshold_expression >2sigma(I)
_cod_data_source_file ja077298e-file004.cif
_cod_data_source_block em12
_cod_depositor_comments
;
The following automatic conversions were performed:

'_symmetry_cell_setting' value 'Monoclinic' changed to 'monoclinic'
according to the built-in table from CIF Core dictionary named
'cif_core.dic' version 2.4.1 from 2010-06-29.

Automatic conversion script
Id: cif_fix_values 1673 2011-04-08 12:14:43Z adriana 

The following automatic conversions were performed:

'_exptl_crystal_density_meas' value 'n/a' was changed to '?' - the
value is perceived as not measured.

Automatic conversion script
Id: cif_fix_values 3008 2015-01-20 13:52:24Z robertas 
;
_cod_original_sg_symbol_H-M P2(1)/c
_cod_database_code 4101717

loop_
_symmetry_equiv_pos_as_xyz
'x, y, z'
'-x, y+1/2, -z+1/2'
'-x, -y, -z'
'x, -y-1/2, z-1/2'

loop_
_atom_site_label
_atom_site_type_symbol
_atom_site_fract_x
_atom_site_fract_y
_atom_site_fract_z
_atom_site_U_iso_or_equiv
_atom_site_adp_type
_atom_site_occupancy
_atom_site_symmetry_multiplicity
_atom_site_calc_flag
_atom_site_refinement_flags
_atom_site_disorder_assembly
_atom_site_disorder_group
La1 La 0.177833(10) 0.395259(5) 0.312085(5) 0.01586(4) Uani 1 1 d . . .
Si1 Si -0.01214(6) 0.30497(3) 0.06821(3) 0.02486(13) Uani 0.93 1 d P . .
N1 N 0.33867(17) 0.29458(9) 0.28511(9) 0.0264(4) Uani 1 1 d . . .
N2 N 0.01668(16) 0.37149(9) 0.19614(8) 0.0224(3) Uani 1 1 d . . .
N3 N -0.03552(16) 0.42068(9) 0.23241(8) 0.0226(3) Uani 1 1 d . . .
N4 N -0.14678(16) 0.44720(10) 0.19453(8) 0.0239(4) Uani 1 1 d . . .
C1 C 0.0327(2) 0.37165(12) 0.40946(11) 0.0277(4) Uani 1 1 d . . .
C2 C 0.0077(2) 0.30846(12) 0.36630(11) 0.0254(4) Uani 1 1 d . . .
C3 C 0.1230(2) 0.26642(11) 0.37850(10) 0.0236(4) Uani 1 1 d . . .
C4 C 0.2183(2) 0.30263(11) 0.43030(10) 0.0242(4) Uani 1 1 d . . .
C5 C 0.1621(2) 0.36766(12) 0.44931(11) 0.0275(4) Uani 1 1 d . . .
C6 C -0.0642(3) 0.43093(14) 0.41401(15) 0.0444(6) Uani 1 1 d . . .
H6A H -0.1245 0.4375 0.3685 0.067 Uiso 1 1 calc R . .
H6B H -0.0184 0.4774 0.4285 0.067 Uiso 1 1 calc R . .
H6C H -0.1126 0.4165 0.4480 0.067 Uiso 1 1 calc R . .
C7 C -0.1198(2) 0.28687(14) 0.31894(13) 0.0392(6) Uani 1 1 d . . .
H7A H -0.1571 0.2457 0.3394 0.059 Uiso 1 1 calc R . .
H7B H -0.1062 0.2718 0.2739 0.059 Uiso 1 1 calc R . .
H7C H -0.1793 0.3290 0.3125 0.059 Uiso 1 1 calc R . .
C8 C 0.1370(2) 0.19365(11) 0.34444(12) 0.0325(5) Uani 1 1 d . . .
H8A H 0.0780 0.1575 0.3569 0.049 Uiso 1 1 calc R . .
H8B H 0.2265 0.1762 0.3603 0.049 Uiso 1 1 calc R . .
H8C H 0.1154 0.2000 0.2940 0.049 Uiso 1 1 calc R . .
C9 C 0.3527(2) 0.27441(14) 0.46346(12) 0.0375(5) Uani 1 1 d . . .
H9A H 0.4139 0.3157 0.4718 0.056 Uiso 1 1 calc R . .
H9B H 0.3788 0.2387 0.4325 0.056 Uiso 1 1 calc R . .
H9C H 0.3526 0.2505 0.5076 0.056 Uiso 1 1 calc R . .
C10 C 0.2241(3) 0.41822(14) 0.50885(12) 0.0421(6) Uani 1 1 d . . .
H10A H 0.1986 0.4027 0.5508 0.063 Uiso 1 1 calc R . .
H10B H 0.1952 0.4690 0.4973 0.063 Uiso 1 1 calc R . .
H10C H 0.3187 0.4157 0.5170 0.063 Uiso 1 1 calc R . .
C11 C 0.21521(19) 0.54795(10) 0.30103(10) 0.0219(4) Uani 1 1 d . . .
C12 C 0.22885(18) 0.51905(10) 0.23705(10) 0.0216(4) Uani 1 1 d . . .
C13 C 0.34525(19) 0.47679(11) 0.25086(11) 0.0231(4) Uani 1 1 d . . .
C14 C 0.40343(18) 0.48047(11) 0.32293(11) 0.0237(4) Uani 1 1 d . . .
C15 C 0.32373(19) 0.52500(10) 0.35402(10) 0.0234(4) Uani 1 1 d . . .
C16 C 0.1074(2) 0.59760(11) 0.31047(12) 0.0315(5) Uani 1 1 d . . .
H16A H 0.1267 0.6486 0.3002 0.047 Uiso 1 1 calc R . .
H16B H 0.0996 0.5943 0.3585 0.047 Uiso 1 1 calc R . .
H16C H 0.0256 0.5822 0.2789 0.047 Uiso 1 1 calc R . .
C17 C 0.1400(2) 0.53369(12) 0.16686(11) 0.0292(5) Uani 1 1 d . . .
H17A H 0.0497 0.5329 0.1705 0.044 Uiso 1 1 calc R . .
H17B H 0.1526 0.4956 0.1342 0.044 Uiso 1 1 calc R . .
H17C H 0.1597 0.5822 0.1502 0.044 Uiso 1 1 calc R . .
C18 C 0.3976(2) 0.43857(13) 0.19649(12) 0.0342(5) Uani 1 1 d . . .
H18A H 0.4750 0.4102 0.2189 0.051 Uiso 1 1 calc R . .
H18B H 0.4205 0.4754 0.1654 0.051 Uiso 1 1 calc R . .
H18C H 0.3315 0.4052 0.1697 0.051 Uiso 1 1 calc R . .
C19 C 0.5313(2) 0.44634(13) 0.36055(13) 0.0345(5) Uani 1 1 d . . .
H19A H 0.5592 0.4108 0.3300 0.052 Uiso 1 1 calc R . .
H19B H 0.5205 0.4210 0.4023 0.052 Uiso 1 1 calc R . .
H19C H 0.5969 0.4851 0.3737 0.052 Uiso 1 1 calc R . .
C20 C 0.3586(2) 0.55396(13) 0.42701(11) 0.0352(5) Uani 1 1 d . . .
H20A H 0.4085 0.5166 0.4580 0.053 Uiso 1 1 calc R . .
H20B H 0.2792 0.5654 0.4416 0.053 Uiso 1 1 calc R . .
H20C H 0.4109 0.5988 0.4290 0.053 Uiso 1 1 calc R . .
C21 C 0.39627(19) 0.24504(11) 0.27346(11) 0.0243(4) Uani 1 1 d . . .
C22 C 0.4709(2) 0.18018(12) 0.25972(12) 0.0299(5) Uani 1 1 d . . .
C23 C 0.3752(2) 0.11817(13) 0.23007(14) 0.0411(6) Uani 1 1 d . . .
H23A H 0.3236 0.1061 0.2632 0.062 Uiso 1 1 calc R . .
H23B H 0.4234 0.0744 0.2218 0.062 Uiso 1 1 calc R . .
H23C H 0.3176 0.1344 0.1863 0.062 Uiso 1 1 calc R . .
C24 C 0.5601(2) 0.15668(13) 0.32924(13) 0.0387(6) Uani 1 1 d . . .
H24A H 0.6180 0.1976 0.3485 0.058 Uiso 1 1 calc R . .
H24B H 0.6119 0.1140 0.3220 0.058 Uiso 1 1 calc R . .
H24C H 0.5075 0.1434 0.3616 0.058 Uiso 1 1 calc R . .
C25 C 0.5508(3) 0.20308(16) 0.20837(15) 0.0486(7) Uani 1 1 d . . .
H25A H 0.4921 0.2167 0.1639 0.073 Uiso 1 1 calc R . .
H25B H 0.6057 0.1618 0.2013 0.073 Uiso 1 1 calc R . .
H25C H 0.6056 0.2454 0.2271 0.073 Uiso 1 1 calc R . .
C26 C -0.0649(2) 0.36566(11) 0.13169(10) 0.0231(4) Uani 1 1 d . . .
C27 C -0.16755(19) 0.41415(11) 0.13161(10) 0.0226(4) Uani 1 1 d . . .
C28 C -0.29284(15) 0.43197(9) 0.07308(9) 0.0220(3) Uani 1.17 1 d P . .
C29 C -0.3933(2) 0.37144(14) 0.07137(13) 0.0375(5) Uani 1 1 d . . .
H29A H -0.4724 0.3831 0.0359 0.056 Uiso 1 1 calc R . .
H29B H -0.4135 0.3681 0.1168 0.056 Uiso 1 1 calc R . .
H29C H -0.3584 0.3242 0.0603 0.056 Uiso 1 1 calc R . .
C30 C -0.3479(2) 0.50764(13) 0.09395(12) 0.0348(5) Uani 1 1 d . . .
H30A H -0.2838 0.5467 0.0952 0.052 Uiso 1 1 calc R . .
H30B H -0.3657 0.5028 0.1398 0.052 Uiso 1 1 calc R . .
H30C H -0.4283 0.5201 0.0597 0.052 Uiso 1 1 calc R . .
C31 C -0.2583(2) 0.44275(14) 0.00388(12) 0.0377(5) Uani 1 1 d . . .
H31A H -0.2271 0.3961 -0.0108 0.057 Uiso 1 1 calc R . .
H31B H -0.1902 0.4802 0.0089 0.057 Uiso 1 1 calc R . .
H31C H -0.3354 0.4589 -0.0310 0.057 Uiso 1 1 calc R . .
C32 C -0.1429(3) 0.24540(14) 0.01793(14) 0.0455(6) Uani 1 1 d . . .
H32A H -0.2088 0.2760 -0.0127 0.068 Uiso 1 1 calc R . .
H32B H -0.1827 0.2180 0.0498 0.068 Uiso 1 1 calc R . .
H32C H -0.1066 0.2107 -0.0100 0.068 Uiso 1 1 calc R . .
C33 C 0.1169(2) 0.24406(13) 0.11842(12) 0.0378(6) Uani 1 1 d . . .
H33A H 0.1467 0.2108 0.0867 0.057 Uiso 1 1 calc R . .
H33B H 0.0824 0.2150 0.1514 0.057 Uiso 1 1 calc R . .
H33C H 0.1897 0.2741 0.1438 0.057 Uiso 1 1 calc R . .
C34 C 0.0614(3) 0.36069(15) 0.01022(14) 0.0447(6) Uani 1 1 d . . .
H34A H 0.0940 0.3280 -0.0209 0.067 Uiso 1 1 calc R . .
H34B H 0.1333 0.3897 0.0380 0.067 Uiso 1 1 calc R . .
H34C H -0.0041 0.3939 -0.0172 0.067 Uiso 1 1 calc R . .

loop_
_atom_site_aniso_label
_atom_site_aniso_U_11
_atom_site_aniso_U_22
_atom_site_aniso_U_33
_atom_site_aniso_U_23
_atom_site_aniso_U_13
_atom_site_aniso_U_12
La1 0.01782(6) 0.01311(6) 0.01613(6) -0.00063(4) 0.00315(4) 0.00038(4)
Si1 0.0307(3) 0.0233(3) 0.0194(3) -0.0047(2) 0.0037(2) 0.0053(2)
N1 0.0299(9) 0.0205(8) 0.0298(10) 0.0007(7) 0.0092(7) 0.0033(7)
N2 0.0268(8) 0.0214(8) 0.0182(8) -0.0028(7) 0.0042(7) -0.0027(7)
N3 0.0233(8) 0.0241(8) 0.0194(8) -0.0037(7) 0.0034(6) -0.0005(7)
N4 0.0202(8) 0.0295(9) 0.0201(8) -0.0016(7) 0.0013(6) -0.0017(7)
C1 0.0363(12) 0.0229(10) 0.0294(11) -0.0004(9) 0.0187(9) -0.0017(9)
C2 0.0271(10) 0.0268(10) 0.0241(10) 0.0015(8) 0.0096(8) -0.0054(8)
C3 0.0326(11) 0.0173(9) 0.0221(10) 0.0002(8) 0.0091(8) -0.0049(8)
C4 0.0327(11) 0.0193(9) 0.0201(10) 0.0036(8) 0.0056(8) -0.0028(8)
C5 0.0423(12) 0.0219(10) 0.0199(10) -0.0033(8) 0.0106(9) -0.0072(9)
C6 0.0512(15) 0.0360(14) 0.0556(17) 0.0015(12) 0.0313(13) 0.0094(12)
C7 0.0296(12) 0.0457(14) 0.0418(14) 0.0030(11) 0.0073(10) -0.0137(10)
C8 0.0469(13) 0.0195(10) 0.0345(12) -0.0046(9) 0.0167(10) -0.0078(9)
C9 0.0380(13) 0.0383(13) 0.0312(12) 0.0087(10) -0.0010(10) 0.0023(10)
C10 0.0715(18) 0.0304(12) 0.0243(12) -0.0059(10) 0.0114(12) -0.0153(12)
C11 0.0240(9) 0.0146(9) 0.0256(10) 0.0010(7) 0.0034(8) -0.0011(7)
C12 0.0231(9) 0.0172(9) 0.0234(10) 0.0042(7) 0.0034(7) -0.0033(7)
C13 0.0232(9) 0.0189(9) 0.0282(10) 0.0037(8) 0.0082(8) -0.0021(7)
C14 0.0192(9) 0.0197(9) 0.0301(11) 0.0048(8) 0.0019(8) -0.0029(7)
C15 0.0255(10) 0.0168(9) 0.0248(10) 0.0001(8) 0.0002(8) -0.0057(7)
C16 0.0370(12) 0.0206(10) 0.0368(13) 0.0024(9) 0.0086(10) 0.0074(9)
C17 0.0323(11) 0.0269(11) 0.0252(11) 0.0066(9) 0.0008(9) -0.0017(9)
C18 0.0402(13) 0.0302(12) 0.0379(13) 0.0058(10) 0.0201(10) 0.0028(10)
C19 0.0239(10) 0.0316(12) 0.0438(14) 0.0082(10) 0.0003(9) 0.0003(9)
C20 0.0446(13) 0.0290(11) 0.0273(12) -0.0014(9) -0.0005(10) -0.0090(10)
C21 0.0241(10) 0.0224(10) 0.0261(10) 0.0024(8) 0.0054(8) 0.0023(8)
C22 0.0310(11) 0.0248(11) 0.0337(12) -0.0010(9) 0.0073(9) 0.0118(9)
C23 0.0417(14) 0.0267(12) 0.0492(15) -0.0113(10) -0.0002(11) 0.0121(10)
C24 0.0336(12) 0.0326(12) 0.0453(14) 0.0020(11) 0.0007(10) 0.0128(10)
C25 0.0524(16) 0.0495(16) 0.0521(16) 0.0037(13) 0.0284(13) 0.0189(13)
C26 0.0278(10) 0.0223(9) 0.0184(9) -0.0028(8) 0.0042(8) -0.0054(8)
C27 0.0225(9) 0.0259(10) 0.0181(9) 0.0006(8) 0.0023(7) -0.0047(8)
C28 0.0168(7) 0.0242(9) 0.0228(8) 0.0043(7) 0.0007(6) 0.0025(6)
C29 0.0319(12) 0.0386(13) 0.0385(13) 0.0011(11) 0.0020(10) 0.0009(10)
C30 0.0270(11) 0.0352(12) 0.0359(13) -0.0047(10) -0.0047(9) 0.0086(9)
C31 0.0333(12) 0.0421(14) 0.0353(13) 0.0062(11) 0.0037(10) 0.0051(10)
C32 0.0533(16) 0.0364(14) 0.0446(15) -0.0095(12) 0.0075(12) 0.0053(12)
C33 0.0437(13) 0.0371(13) 0.0301(12) -0.0060(10) 0.0044(10) 0.0152(11)
C34 0.0485(15) 0.0482(16) 0.0413(15) -0.0044(12) 0.0184(12) 0.0070(12)

loop_
_atom_type_symbol
_atom_type_description
_atom_type_scat_dispersion_real
_atom_type_scat_dispersion_imag
_atom_type_scat_source
C C 0.0033 0.0016 'International Tables Vol C Tables 4.2.6.8 and 6.1.1.4'
H H 0.0000 0.0000 'International Tables Vol C Tables 4.2.6.8 and 6.1.1.4'
N N 0.0061 0.0033 'International Tables Vol C Tables 4.2.6.8 and 6.1.1.4'
Si Si 0.0817 0.0704 'International Tables Vol C Tables 4.2.6.8 and 6.1.1.4'
La La -0.2871 2.4523 'International Tables Vol C Tables 4.2.6.8 and 6.1.1.4'

loop_
_geom_angle_atom_site_label_1
_geom_angle_atom_site_label_2
_geom_angle_atom_site_label_3
_geom_angle
_geom_angle_site_symmetry_1
_geom_angle_site_symmetry_3
_geom_angle_publ_flag
Cnt1 La1 N1 96.6 . . ?
Cnt1 La1 N2 109.3 . . ?
Cnt1 La1 N3 100.6 . . ?
Cnt2 La1 N1 98.4 . . ?
Cnt2 La1 N2 105.4 . . ?
Cnt2 La1 N3 100.7 . . ?
Cnt1 La1 Cnt2 141.7 . . ?
N3 La1 N2 31.11(5) . . ?
N3 La1 N1 122.43(5) . . ?
N2 La1 N1 91.41(5) . . ?
N3 La1 C1 84.07(6) . . ?
N2 La1 C1 103.78(6) . . ?
N1 La1 C1 122.01(6) . . ?
N3 La1 C2 76.93(6) . . ?
N2 La1 C2 84.19(6) . . ?
N1 La1 C2 101.57(6) . . ?
C1 La1 C2 29.35(6) . . ?
N3 La1 C13 101.74(6) . . ?
N2 La1 C13 93.09(6) . . ?
N1 La1 C13 76.45(6) . . ?
C1 La1 C13 153.95(6) . . ?
C2 La1 C13 176.62(6) . . ?
N3 La1 C11 83.76(6) . . ?
N2 La1 C11 99.91(5) . . ?
N1 La1 C11 123.56(6) . . ?
C1 La1 C11 108.55(6) . . ?
C2 La1 C11 134.35(6) . . ?
C13 La1 C11 48.07(6) . . ?
N3 La1 C3 101.10(6) . . ?
N2 La1 C3 96.51(6) . . ?
N1 La1 C3 74.96(6) . . ?
C1 La1 C3 48.19(6) . . ?
C2 La1 C3 29.14(6) . . ?
C13 La1 C3 150.00(6) . . ?
C11 La1 C3 154.58(6) . . ?
N3 La1 C14 125.27(6) . . ?
N2 La1 C14 122.21(6) . . ?
N1 La1 C14 79.25(6) . . ?
C1 La1 C14 129.54(6) . . ?
C2 La1 C14 153.60(6) . . ?
C13 La1 C14 29.16(6) . . ?
C11 La1 C14 48.10(6) . . ?
C3 La1 C14 133.62(6) . . ?
N3 La1 C5 113.02(6) . . ?
N2 La1 C5 131.24(6) . . ?
N1 La1 C5 105.56(6) . . ?
C1 La1 C5 29.15(6) . . ?
C2 La1 C5 48.07(6) . . ?
C13 La1 C5 134.96(6) . . ?
C11 La1 C5 107.06(6) . . ?
C3 La1 C5 47.95(6) . . ?
C14 La1 C5 105.93(6) . . ?
N3 La1 C12 77.15(6) . . ?
N2 La1 C12 80.21(5) . . ?
N1 La1 C12 102.97(6) . . ?
C1 La1 C12 134.45(6) . . ?
C2 La1 C12 151.11(6) . . ?
C13 La1 C12 29.30(6) . . ?
C11 La1 C12 29.11(6) . . ?
C3 La1 C12 176.14(6) . . ?
C14 La1 C12 48.21(5) . . ?
C5 La1 C12 135.89(6) . . ?
N3 La1 C15 112.63(6) . . ?
N2 La1 C15 127.27(5) . . ?
N1 La1 C15 107.38(6) . . ?
C1 La1 C15 106.24(6) . . ?
C2 La1 C15 135.41(6) . . ?
C13 La1 C15 47.97(6) . . ?
C11 La1 C15 29.17(5) . . ?
C3 La1 C15 135.54(6) . . ?
C14 La1 C15 29.08(6) . . ?
C5 La1 C15 91.17(6) . . ?
C12 La1 C15 48.05(6) . . ?
N3 La1 C4 124.84(6) . . ?
N2 La1 C4 125.56(6) . . ?
N1 La1 C4 77.57(6) . . ?
C1 La1 C4 48.00(6) . . ?
C2 La1 C4 47.94(6) . . ?
C13 La1 C4 133.41(6) . . ?
C11 La1 C4 130.71(6) . . ?
C3 La1 C4 29.05(6) . . ?
C14 La1 C4 107.93(6) . . ?
C5 La1 C4 28.98(6) . . ?
C12 La1 C4 154.20(6) . . ?
C15 La1 C4 106.70(6) . . ?
C34 Si1 C32 111.08(13) . . ?
C34 Si1 C33 107.01(12) . . ?
C32 Si1 C33 107.63(12) . . ?
C34 Si1 C26 110.13(11) . . ?
C32 Si1 C26 113.59(11) . . ?
C33 Si1 C26 107.06(10) . . ?
C21 N1 La1 171.60(16) . . ?
N3 N2 C26 107.65(16) . . ?
N3 N2 La1 71.23(9) . . ?
C26 N2 La1 173.85(14) . . ?
N4 N3 N2 111.24(15) . . ?
N4 N3 La1 169.10(13) . . ?
N2 N3 La1 77.66(10) . . ?
N3 N4 C27 106.55(16) . . ?
C5 C1 C2 108.13(19) . . ?
C5 C1 C6 126.1(2) . . ?
C2 C1 C6 125.7(2) . . ?
C5 C1 La1 76.62(12) . . ?
C2 C1 La1 75.96(11) . . ?
C6 C1 La1 115.77(15) . . ?
C3 C2 C1 107.81(18) . . ?
C3 C2 C7 125.4(2) . . ?
C1 C2 C7 126.7(2) . . ?
C3 C2 La1 75.79(11) . . ?
C1 C2 La1 74.69(12) . . ?
C7 C2 La1 118.27(14) . . ?
C2 C3 C4 108.10(18) . . ?
C2 C3 C8 124.88(19) . . ?
C4 C3 C8 126.93(19) . . ?
C2 C3 La1 75.07(11) . . ?
C4 C3 La1 76.29(11) . . ?
C8 C3 La1 117.49(13) . . ?
C5 C4 C3 107.87(18) . . ?
C5 C4 C9 125.64(19) . . ?
C3 C4 C9 126.35(19) . . ?
C5 C4 La1 74.89(11) . . ?
C3 C4 La1 74.66(11) . . ?
C9 C4 La1 119.91(14) . . ?
C1 C5 C4 108.07(18) . . ?
C1 C5 C10 125.9(2) . . ?
C4 C5 C10 125.6(2) . . ?
C1 C5 La1 74.23(12) . . ?
C4 C5 La1 76.13(11) . . ?
C10 C5 La1 122.10(14) . . ?
C12 C11 C15 108.35(17) . . ?
C12 C11 C16 125.59(18) . . ?
C15 C11 C16 126.00(19) . . ?
C12 C11 La1 75.73(11) . . ?
C15 C11 La1 76.03(11) . . ?
C16 C11 La1 116.91(13) . . ?
C11 C12 C13 107.52(17) . . ?
C11 C12 C17 126.07(18) . . ?
C13 C12 C17 126.34(19) . . ?
C11 C12 La1 75.16(11) . . ?
C13 C12 La1 74.94(11) . . ?
C17 C12 La1 118.19(12) . . ?
C14 C13 C12 108.27(18) . . ?
C14 C13 C18 127.10(19) . . ?
C12 C13 C18 124.57(19) . . ?
C14 C13 La1 75.68(11) . . ?
C12 C13 La1 75.77(11) . . ?
C18 C13 La1 117.07(13) . . ?
C13 C14 C15 107.96(17) . . ?
C13 C14 C19 126.7(2) . . ?
C15 C14 C19 125.29(19) . . ?
C13 C14 La1 75.15(11) . . ?
C15 C14 La1 75.95(11) . . ?
C19 C14 La1 117.28(13) . . ?
C14 C15 C11 107.88(17) . . ?
C14 C15 C20 126.02(19) . . ?
C11 C15 C20 125.29(19) . . ?
C14 C15 La1 74.98(11) . . ?
C11 C15 La1 74.80(11) . . ?
C20 C15 La1 124.29(14) . . ?
N1 C21 C22 178.9(2) . . ?
C21 C22 C24 107.19(18) . . ?
C21 C22 C23 108.54(18) . . ?
C24 C22 C23 110.41(19) . . ?
C21 C22 C25 108.44(19) . . ?
C24 C22 C25 110.7(2) . . ?
C23 C22 C25 111.4(2) . . ?
N2 C26 C27 105.57(17) . . ?
N2 C26 Si1 117.04(15) . . ?
C27 C26 Si1 137.23(15) . . ?
N4 C27 C26 108.99(17) . . ?
N4 C27 C28 120.61(17) . . ?
C26 C27 C28 130.39(17) . . ?
C31 C28 C29 113.24(18) . . ?
C31 C28 C27 110.34(15) . . ?
C29 C28 C27 109.27(15) . . ?
C31 C28 C30 108.17(17) . . ?
C29 C28 C30 109.08(17) . . ?
C27 C28 C30 106.51(15) . . ?

loop_
_geom_bond_atom_site_label_1
_geom_bond_atom_site_label_2
_geom_bond_distance
_geom_bond_site_symmetry_2
_geom_bond_publ_flag
La1 Cnt1 2.542 . ?
La1 Cnt2 2.547 . ?
La1 N3 2.4719(16) . ?
La1 N2 2.5505(16) . ?
La1 N1 2.6449(17) . ?
La1 C1 2.789(2) . ?
La1 C2 2.805(2) . ?
La1 C13 2.8102(19) . ?
La1 C11 2.8136(19) . ?
La1 C3 2.8143(19) . ?
La1 C14 2.8169(19) . ?
La1 C5 2.819(2) . ?
La1 C12 2.8209(19) . ?
La1 C15 2.8293(19) . ?
La1 C4 2.8352(19) . ?
Si1 C34 1.845(3) . ?
Si1 C32 1.849(3) . ?
Si1 C33 1.852(2) . ?
Si1 C26 1.862(2) . ?
N1 C21 1.142(3) . ?
N2 N3 1.349(2) . ?
N2 C26 1.365(2) . ?
N3 N4 1.327(2) . ?
N4 C27 1.356(2) . ?
C1 C5 1.412(3) . ?
C1 C2 1.417(3) . ?
C1 C6 1.507(3) . ?
C2 C3 1.414(3) . ?
C2 C7 1.501(3) . ?
C3 C4 1.417(3) . ?
C3 C8 1.507(3) . ?
C4 C5 1.415(3) . ?
C4 C9 1.509(3) . ?
C5 C10 1.515(3) . ?
C11 C12 1.416(3) . ?
C11 C15 1.421(3) . ?
C11 C16 1.505(3) . ?
C12 C13 1.424(3) . ?
C12 C17 1.505(3) . ?
C13 C14 1.417(3) . ?
C13 C18 1.501(3) . ?
C14 C15 1.417(3) . ?
C14 C19 1.514(3) . ?
C15 C20 1.502(3) . ?
C21 C22 1.481(3) . ?
C22 C24 1.533(3) . ?
C22 C23 1.534(3) . ?
C22 C25 1.537(3) . ?
C26 C27 1.401(3) . ?
C27 C28 1.573(2) . ?
C28 C31 1.521(3) . ?
C28 C29 1.526(3) . ?
C28 C30 1.587(3) . ?

loop_
_geom_torsion_atom_site_label_1
_geom_torsion_atom_site_label_2
_geom_torsion_atom_site_label_3
_geom_torsion_atom_site_label_4
_geom_torsion
_geom_torsion_site_symmetry_1
_geom_torsion_site_symmetry_2
_geom_torsion_site_symmetry_3
_geom_torsion_site_symmetry_4
_geom_torsion_publ_flag
N3 La1 N1 C21 -60.7(11) . . . . ?
N2 La1 N1 C21 -63.3(11) . . . . ?
C1 La1 N1 C21 44.0(11) . . . . ?
C2 La1 N1 C21 21.1(11) . . . . ?
C13 La1 N1 C21 -156.1(11) . . . . ?
C11 La1 N1 C21 -166.2(11) . . . . ?
C3 La1 N1 C21 33.1(11) . . . . ?
C14 La1 N1 C21 174.2(11) . . . . ?
C5 La1 N1 C21 70.5(11) . . . . ?
C12 La1 N1 C21 -143.5(11) . . . . ?
C15 La1 N1 C21 166.7(11) . . . . ?
C4 La1 N1 C21 62.9(11) . . . . ?
N1 La1 N2 N3 175.75(11) . . . . ?
C1 La1 N2 N3 52.24(11) . . . . ?
C2 La1 N2 N3 74.26(11) . . . . ?
C13 La1 N2 N3 -107.75(11) . . . . ?
C11 La1 N2 N3 -59.80(11) . . . . ?
C3 La1 N2 N3 100.72(11) . . . . ?
C14 La1 N2 N3 -106.08(11) . . . . ?
C5 La1 N2 N3 63.51(13) . . . . ?
C12 La1 N2 N3 -81.33(11) . . . . ?
C15 La1 N2 N3 -71.03(12) . . . . ?
C4 La1 N2 N3 100.05(11) . . . . ?
N3 La1 N2 C26 80.4(13) . . . . ?
N1 La1 N2 C26 -103.8(13) . . . . ?
C1 La1 N2 C26 132.7(13) . . . . ?
C2 La1 N2 C26 154.7(13) . . . . ?
C13 La1 N2 C26 -27.3(13) . . . . ?
C11 La1 N2 C26 20.6(13) . . . . ?
C3 La1 N2 C26 -179(100) . . . . ?
C14 La1 N2 C26 -25.6(13) . . . . ?
C5 La1 N2 C26 143.9(13) . . . . ?
C12 La1 N2 C26 -0.9(13) . . . . ?
C15 La1 N2 C26 9.4(14) . . . . ?
C4 La1 N2 C26 -180(100) . . . . ?
C26 N2 N3 N4 -0.2(2) . . . . ?
La1 N2 N3 N4 173.42(15) . . . . ?
C26 N2 N3 La1 -173.63(14) . . . . ?
N2 La1 N3 N4 -145.6(8) . . . . ?
N1 La1 N3 N4 -150.7(7) . . . . ?
C1 La1 N3 N4 84.9(7) . . . . ?
C2 La1 N3 N4 113.8(7) . . . . ?
C13 La1 N3 N4 -69.4(7) . . . . ?
C11 La1 N3 N4 -24.5(7) . . . . ?
C3 La1 N3 N4 130.2(7) . . . . ?
C14 La1 N3 N4 -50.4(7) . . . . ?
C5 La1 N3 N4 81.4(7) . . . . ?
C12 La1 N3 N4 -53.3(7) . . . . ?
C15 La1 N3 N4 -20.2(7) . . . . ?
C4 La1 N3 N4 111.8(7) . . . . ?
N1 La1 N3 N2 -5.04(13) . . . . ?
C1 La1 N3 N2 -129.47(11) . . . . ?
C2 La1 N3 N2 -100.57(11) . . . . ?
C13 La1 N3 N2 76.25(11) . . . . ?
C11 La1 N3 N2 121.08(11) . . . . ?
C3 La1 N3 N2 -84.17(11) . . . . ?
C14 La1 N3 N2 95.26(12) . . . . ?
C5 La1 N3 N2 -133.01(10) . . . . ?
C12 La1 N3 N2 92.31(11) . . . . ?
C15 La1 N3 N2 125.38(11) . . . . ?
C4 La1 N3 N2 -102.59(11) . . . . ?
N2 N3 N4 C27 0.0(2) . . . . ?
La1 N3 N4 C27 143.7(6) . . . . ?
N3 La1 C1 C5 -173.30(13) . . . . ?
N2 La1 C1 C5 162.45(12) . . . . ?
N1 La1 C1 C5 61.89(14) . . . . ?
C2 La1 C1 C5 112.91(18) . . . . ?
C13 La1 C1 C5 -68.63(19) . . . . ?
C11 La1 C1 C5 -91.93(13) . . . . ?
C3 La1 C1 C5 76.05(13) . . . . ?
C14 La1 C1 C5 -41.45(15) . . . . ?
C12 La1 C1 C5 -107.82(13) . . . . ?
C15 La1 C1 C5 -61.41(13) . . . . ?
C4 La1 C1 C5 36.66(11) . . . . ?
N3 La1 C1 C2 73.80(13) . . . . ?
N2 La1 C1 C2 49.54(13) . . . . ?
N1 La1 C1 C2 -51.02(15) . . . . ?
C13 La1 C1 C2 178.47(12) . . . . ?
C11 La1 C1 C2 155.17(12) . . . . ?
C3 La1 C1 C2 -36.86(12) . . . . ?
C14 La1 C1 C2 -154.36(11) . . . . ?
C5 La1 C1 C2 -112.91(18) . . . . ?
C12 La1 C1 C2 139.27(12) . . . . ?
C15 La1 C1 C2 -174.32(12) . . . . ?
C4 La1 C1 C2 -76.25(13) . . . . ?
N3 La1 C1 C6 -49.37(18) . . . . ?
N2 La1 C1 C6 -73.63(18) . . . . ?
N1 La1 C1 C6 -174.19(16) . . . . ?
C2 La1 C1 C6 -123.2(2) . . . . ?
C13 La1 C1 C6 55.3(2) . . . . ?
C11 La1 C1 C6 32.00(19) . . . . ?
C3 La1 C1 C6 -160.0(2) . . . . ?
C14 La1 C1 C6 82.47(19) . . . . ?
C5 La1 C1 C6 123.9(2) . . . . ?
C12 La1 C1 C6 16.1(2) . . . . ?
C15 La1 C1 C6 62.51(18) . . . . ?
C4 La1 C1 C6 160.6(2) . . . . ?
C5 C1 C2 C3 -1.4(2) . . . . ?
C6 C1 C2 C3 -179.0(2) . . . . ?
La1 C1 C2 C3 69.20(14) . . . . ?
C5 C1 C2 C7 175.3(2) . . . . ?
C6 C1 C2 C7 -2.3(3) . . . . ?
La1 C1 C2 C7 -114.1(2) . . . . ?
C5 C1 C2 La1 -70.55(15) . . . . ?
C6 C1 C2 La1 111.8(2) . . . . ?
N3 La1 C2 C3 145.32(12) . . . . ?
N2 La1 C2 C3 114.62(12) . . . . ?
N1 La1 C2 C3 24.36(12) . . . . ?
C1 La1 C2 C3 -113.35(18) . . . . ?
C13 La1 C2 C3 78.2(10) . . . . ?
C11 La1 C2 C3 -147.18(11) . . . . ?
C14 La1 C2 C3 -64.72(19) . . . . ?
C5 La1 C2 C3 -76.25(13) . . . . ?
C12 La1 C2 C3 172.05(12) . . . . ?
C15 La1 C2 C3 -105.57(13) . . . . ?
C4 La1 C2 C3 -36.91(11) . . . . ?
N3 La1 C2 C1 -101.33(13) . . . . ?
N2 La1 C2 C1 -132.03(13) . . . . ?
N1 La1 C2 C1 137.71(13) . . . . ?
C13 La1 C2 C1 -168.5(9) . . . . ?
C11 La1 C2 C1 -33.83(16) . . . . ?
C3 La1 C2 C1 113.35(18) . . . . ?
C14 La1 C2 C1 48.6(2) . . . . ?
C5 La1 C2 C1 37.10(12) . . . . ?
C12 La1 C2 C1 -74.60(17) . . . . ?
C15 La1 C2 C1 7.78(16) . . . . ?
C4 La1 C2 C1 76.44(13) . . . . ?
N3 La1 C2 C7 22.49(16) . . . . ?
N2 La1 C2 C7 -8.22(17) . . . . ?
N1 La1 C2 C7 -98.47(17) . . . . ?
C1 La1 C2 C7 123.8(2) . . . . ?
C13 La1 C2 C7 -44.7(10) . . . . ?
C11 La1 C2 C7 89.98(18) . . . . ?
C3 La1 C2 C7 -122.8(2) . . . . ?
C14 La1 C2 C7 172.44(15) . . . . ?
C5 La1 C2 C7 160.9(2) . . . . ?
C12 La1 C2 C7 49.2(2) . . . . ?
C15 La1 C2 C7 131.59(16) . . . . ?
C4 La1 C2 C7 -159.7(2) . . . . ?
C1 C2 C3 C4 1.4(2) . . . . ?
C7 C2 C3 C4 -175.4(2) . . . . ?
La1 C2 C3 C4 69.80(14) . . . . ?
C1 C2 C3 C8 178.20(19) . . . . ?
C7 C2 C3 C8 1.4(3) . . . . ?
La1 C2 C3 C8 -113.36(19) . . . . ?
C1 C2 C3 La1 -68.45(14) . . . . ?
C7 C2 C3 La1 114.8(2) . . . . ?
N3 La1 C3 C2 -34.39(12) . . . . ?
N2 La1 C3 C2 -65.55(12) . . . . ?
N1 La1 C3 C2 -155.26(13) . . . . ?
C1 La1 C3 C2 37.14(12) . . . . ?
C13 La1 C3 C2 -173.38(12) . . . . ?
C11 La1 C3 C2 64.54(19) . . . . ?
C14 La1 C3 C2 146.26(12) . . . . ?
C5 La1 C3 C2 76.69(13) . . . . ?
C12 La1 C3 C2 -97.2(8) . . . . ?
C15 La1 C3 C2 105.07(13) . . . . ?
C4 La1 C3 C2 113.33(17) . . . . ?
N3 La1 C3 C4 -147.72(12) . . . . ?
N2 La1 C3 C4 -178.88(12) . . . . ?
N1 La1 C3 C4 91.40(12) . . . . ?
C1 La1 C3 C4 -76.19(13) . . . . ?
C2 La1 C3 C4 -113.33(17) . . . . ?
C13 La1 C3 C4 73.29(17) . . . . ?
C11 La1 C3 C4 -48.8(2) . . . . ?
C14 La1 C3 C4 32.92(15) . . . . ?
C5 La1 C3 C4 -36.65(12) . . . . ?
C12 La1 C3 C4 149.5(8) . . . . ?
C15 La1 C3 C4 -8.26(16) . . . . ?
N3 La1 C3 C8 87.51(16) . . . . ?
N2 La1 C3 C8 56.35(16) . . . . ?
N1 La1 C3 C8 -33.36(15) . . . . ?
C1 La1 C3 C8 159.04(19) . . . . ?
C2 La1 C3 C8 121.9(2) . . . . ?
C13 La1 C3 C8 -51.5(2) . . . . ?
C11 La1 C3 C8 -173.57(14) . . . . ?
C14 La1 C3 C8 -91.84(17) . . . . ?
C5 La1 C3 C8 -161.41(19) . . . . ?
C12 La1 C3 C8 24.7(9) . . . . ?
C15 La1 C3 C8 -133.03(15) . . . . ?
C4 La1 C3 C8 -124.8(2) . . . . ?
C2 C3 C4 C5 -0.8(2) . . . . ?
C8 C3 C4 C5 -177.60(19) . . . . ?
La1 C3 C4 C5 68.13(14) . . . . ?
C2 C3 C4 C9 174.9(2) . . . . ?
C8 C3 C4 C9 -1.8(3) . . . . ?
La1 C3 C4 C9 -116.1(2) . . . . ?
C2 C3 C4 La1 -68.97(14) . . . . ?
C8 C3 C4 La1 114.3(2) . . . . ?
N3 La1 C4 C5 -74.13(13) . . . . ?
N2 La1 C4 C5 -112.44(12) . . . . ?
N1 La1 C4 C5 164.83(13) . . . . ?
C1 La1 C4 C5 -36.89(12) . . . . ?
C2 La1 C4 C5 -76.78(13) . . . . ?
C13 La1 C4 C5 107.43(13) . . . . ?
C11 La1 C4 C5 40.98(15) . . . . ?
C3 La1 C4 C5 -113.81(18) . . . . ?
C14 La1 C4 C5 90.62(13) . . . . ?
C12 La1 C4 C5 70.70(19) . . . . ?
C15 La1 C4 C5 60.16(13) . . . . ?
N3 La1 C4 C3 39.68(14) . . . . ?
N2 La1 C4 C3 1.37(15) . . . . ?
N1 La1 C4 C3 -81.36(12) . . . . ?
C1 La1 C4 C3 76.91(13) . . . . ?
C2 La1 C4 C3 37.03(12) . . . . ?
C13 La1 C4 C3 -138.76(12) . . . . ?
C11 La1 C4 C3 154.78(11) . . . . ?
C14 La1 C4 C3 -155.57(12) . . . . ?
C5 La1 C4 C3 113.81(18) . . . . ?
C12 La1 C4 C3 -175.50(13) . . . . ?
C15 La1 C4 C3 173.97(12) . . . . ?
N3 La1 C4 C9 163.13(15) . . . . ?
N2 La1 C4 C9 124.82(16) . . . . ?
N1 La1 C4 C9 42.09(16) . . . . ?
C1 La1 C4 C9 -159.64(19) . . . . ?
C2 La1 C4 C9 160.47(19) . . . . ?
C13 La1 C4 C9 -15.31(19) . . . . ?
C11 La1 C4 C9 -81.77(18) . . . . ?
C3 La1 C4 C9 123.4(2) . . . . ?
C14 La1 C4 C9 -32.12(17) . . . . ?
C5 La1 C4 C9 -122.7(2) . . . . ?
C12 La1 C4 C9 -52.0(2) . . . . ?
C15 La1 C4 C9 -62.58(17) . . . . ?
C2 C1 C5 C4 0.8(2) . . . . ?
C6 C1 C5 C4 178.4(2) . . . . ?
La1 C1 C5 C4 -69.26(14) . . . . ?
C2 C1 C5 C10 -171.4(2) . . . . ?
C6 C1 C5 C10 6.2(4) . . . . ?
La1 C1 C5 C10 118.5(2) . . . . ?
C2 C1 C5 La1 70.10(14) . . . . ?
C6 C1 C5 La1 -112.3(2) . . . . ?
C3 C4 C5 C1 0.0(2) . . . . ?
C9 C4 C5 C1 -175.8(2) . . . . ?
La1 C4 C5 C1 67.97(15) . . . . ?
C3 C4 C5 C10 172.3(2) . . . . ?
C9 C4 C5 C10 -3.5(3) . . . . ?
La1 C4 C5 C10 -119.8(2) . . . . ?
C3 C4 C5 La1 -67.98(14) . . . . ?
C9 C4 C5 La1 116.2(2) . . . . ?
N3 La1 C5 C1 7.25(14) . . . . ?
N2 La1 C5 C1 -22.92(16) . . . . ?
N1 La1 C5 C1 -129.07(12) . . . . ?
C2 La1 C5 C1 -37.37(12) . . . . ?
C13 La1 C5 C1 144.69(12) . . . . ?
C11 La1 C5 C1 97.64(13) . . . . ?
C3 La1 C5 C1 -76.93(13) . . . . ?
C14 La1 C5 C1 147.94(12) . . . . ?
C12 La1 C5 C1 102.47(13) . . . . ?
C15 La1 C5 C1 122.52(13) . . . . ?
C4 La1 C5 C1 -113.69(18) . . . . ?
N3 La1 C5 C4 120.93(12) . . . . ?
N2 La1 C5 C4 90.77(13) . . . . ?
N1 La1 C5 C4 -15.38(13) . . . . ?
C1 La1 C5 C4 113.69(18) . . . . ?
C2 La1 C5 C4 76.32(13) . . . . ?
C13 La1 C5 C4 -101.62(13) . . . . ?
C11 La1 C5 C4 -148.67(12) . . . . ?
C3 La1 C5 C4 36.75(11) . . . . ?
C14 La1 C5 C4 -98.38(12) . . . . ?
C12 La1 C5 C4 -143.84(11) . . . . ?
C15 La1 C5 C4 -123.79(12) . . . . ?
N3 La1 C5 C10 -115.53(19) . . . . ?
N2 La1 C5 C10 -145.70(18) . . . . ?
N1 La1 C5 C10 108.15(19) . . . . ?
C1 La1 C5 C10 -122.8(3) . . . . ?
C2 La1 C5 C10 -160.1(2) . . . . ?
C13 La1 C5 C10 21.9(2) . . . . ?
C11 La1 C5 C10 -25.1(2) . . . . ?
C3 La1 C5 C10 160.3(2) . . . . ?
C14 La1 C5 C10 25.2(2) . . . . ?
C12 La1 C5 C10 -20.3(2) . . . . ?
C15 La1 C5 C10 -0.3(2) . . . . ?
C4 La1 C5 C10 123.5(3) . . . . ?
N3 La1 C11 C12 -74.71(11) . . . . ?
N2 La1 C11 C12 -48.02(12) . . . . ?
N1 La1 C11 C12 50.38(13) . . . . ?
C1 La1 C11 C12 -156.30(11) . . . . ?
C2 La1 C11 C12 -139.57(11) . . . . ?
C13 La1 C11 C12 37.20(11) . . . . ?
C3 La1 C11 C12 -177.51(12) . . . . ?
C14 La1 C11 C12 76.75(12) . . . . ?
C5 La1 C11 C12 173.08(11) . . . . ?
C15 La1 C11 C12 113.45(17) . . . . ?
C4 La1 C11 C12 153.67(11) . . . . ?
N3 La1 C11 C15 171.83(13) . . . . ?
N2 La1 C11 C15 -161.47(12) . . . . ?
N1 La1 C11 C15 -63.07(14) . . . . ?
C1 La1 C11 C15 90.25(13) . . . . ?
C2 La1 C11 C15 106.98(13) . . . . ?
C13 La1 C11 C15 -76.25(13) . . . . ?
C3 La1 C11 C15 69.04(19) . . . . ?
C14 La1 C11 C15 -36.71(12) . . . . ?
C5 La1 C11 C15 59.63(13) . . . . ?
C12 La1 C11 C15 -113.45(17) . . . . ?
C4 La1 C11 C15 40.22(15) . . . . ?
N3 La1 C11 C16 48.27(15) . . . . ?
N2 La1 C11 C16 74.97(15) . . . . ?
N1 La1 C11 C16 173.36(14) . . . . ?
C1 La1 C11 C16 -33.32(16) . . . . ?
C2 La1 C11 C16 -16.59(19) . . . . ?
C13 La1 C11 C16 160.18(18) . . . . ?
C3 La1 C11 C16 -54.5(2) . . . . ?
C14 La1 C11 C16 -160.27(18) . . . . ?
C5 La1 C11 C16 -63.94(16) . . . . ?
C12 La1 C11 C16 123.0(2) . . . . ?
C15 La1 C11 C16 -123.6(2) . . . . ?
C4 La1 C11 C16 -83.34(16) . . . . ?
C15 C11 C12 C13 1.1(2) . . . . ?
C16 C11 C12 C13 178.35(19) . . . . ?
La1 C11 C12 C13 -68.56(13) . . . . ?
C15 C11 C12 C17 -175.98(18) . . . . ?
C16 C11 C12 C17 1.2(3) . . . . ?
La1 C11 C12 C17 114.31(19) . . . . ?
C15 C11 C12 La1 69.71(13) . . . . ?
C16 C11 C12 La1 -113.1(2) . . . . ?
N3 La1 C12 C11 100.41(12) . . . . ?
N2 La1 C12 C11 132.01(12) . . . . ?
N1 La1 C12 C11 -138.80(11) . . . . ?
C1 La1 C12 C11 32.26(15) . . . . ?
C2 La1 C12 C11 73.70(17) . . . . ?
C13 La1 C12 C11 -113.19(17) . . . . ?
C3 La1 C12 C11 163.9(8) . . . . ?
C14 La1 C12 C11 -76.36(12) . . . . ?
C5 La1 C12 C11 -9.52(15) . . . . ?
C15 La1 C12 C11 -36.96(11) . . . . ?
C4 La1 C12 C11 -50.58(19) . . . . ?
N3 La1 C12 C13 -146.40(12) . . . . ?
N2 La1 C12 C13 -114.80(12) . . . . ?
N1 La1 C12 C13 -25.61(12) . . . . ?
C1 La1 C12 C13 145.45(12) . . . . ?
C2 La1 C12 C13 -173.10(12) . . . . ?
C11 La1 C12 C13 113.19(17) . . . . ?
C3 La1 C12 C13 -82.9(8) . . . . ?
C14 La1 C12 C13 36.83(11) . . . . ?
C5 La1 C12 C13 103.67(13) . . . . ?
C15 La1 C12 C13 76.23(12) . . . . ?
C4 La1 C12 C13 62.61(19) . . . . ?
N3 La1 C12 C17 -22.90(15) . . . . ?
N2 La1 C12 C17 8.70(15) . . . . ?
N1 La1 C12 C17 97.90(15) . . . . ?
C1 La1 C12 C17 -91.05(17) . . . . ?
C2 La1 C12 C17 -49.6(2) . . . . ?
C13 La1 C12 C17 123.5(2) . . . . ?
C11 La1 C12 C17 -123.3(2) . . . . ?
C3 La1 C12 C17 40.6(9) . . . . ?
C14 La1 C12 C17 160.33(19) . . . . ?
C5 La1 C12 C17 -132.83(15) . . . . ?
C15 La1 C12 C17 -160.27(18) . . . . ?
C4 La1 C12 C17 -173.89(14) . . . . ?
C11 C12 C13 C14 -0.7(2) . . . . ?
C17 C12 C13 C14 176.47(18) . . . . ?
La1 C12 C13 C14 -69.36(13) . . . . ?
C11 C12 C13 C18 -178.01(18) . . . . ?
C17 C12 C13 C18 -0.9(3) . . . . ?
La1 C12 C13 C18 113.29(19) . . . . ?
C11 C12 C13 La1 68.71(13) . . . . ?
C17 C12 C13 La1 -114.17(19) . . . . ?
N3 La1 C13 C14 146.93(11) . . . . ?
N2 La1 C13 C14 177.11(12) . . . . ?
N1 La1 C13 C14 -92.18(12) . . . . ?
C1 La1 C13 C14 46.3(2) . . . . ?
C2 La1 C13 C14 -146.6(9) . . . . ?
C11 La1 C13 C14 76.55(12) . . . . ?
C3 La1 C13 C14 -74.19(17) . . . . ?
C5 La1 C13 C14 6.41(16) . . . . ?
C12 La1 C13 C14 113.49(17) . . . . ?
C15 La1 C13 C14 36.94(11) . . . . ?
C4 La1 C13 C14 -34.38(15) . . . . ?
N3 La1 C13 C12 33.44(12) . . . . ?
N2 La1 C13 C12 63.62(12) . . . . ?
N1 La1 C13 C12 154.33(12) . . . . ?
C1 La1 C13 C12 -67.21(19) . . . . ?
C2 La1 C13 C12 99.9(10) . . . . ?
C11 La1 C13 C12 -36.94(11) . . . . ?
C3 La1 C13 C12 172.32(11) . . . . ?
C14 La1 C13 C12 -113.49(17) . . . . ?
C5 La1 C13 C12 -107.08(13) . . . . ?
C15 La1 C13 C12 -76.55(12) . . . . ?
C4 La1 C13 C12 -147.87(11) . . . . ?
N3 La1 C13 C18 -88.41(15) . . . . ?
N2 La1 C13 C18 -58.24(15) . . . . ?
N1 La1 C13 C18 32.48(15) . . . . ?
C1 La1 C13 C18 170.94(15) . . . . ?
C2 La1 C13 C18 -21.9(10) . . . . ?
C11 La1 C13 C18 -158.80(18) . . . . ?
C3 La1 C13 C18 50.5(2) . . . . ?
C14 La1 C13 C18 124.7(2) . . . . ?
C5 La1 C13 C18 131.06(15) . . . . ?
C12 La1 C13 C18 -121.9(2) . . . . ?
C15 La1 C13 C18 161.60(18) . . . . ?
C4 La1 C13 C18 90.28(16) . . . . ?
C12 C13 C14 C15 -0.1(2) . . . . ?
C18 C13 C14 C15 177.17(19) . . . . ?
La1 C13 C14 C15 -69.51(13) . . . . ?
C12 C13 C14 C19 -177.39(19) . . . . ?
C18 C13 C14 C19 -0.1(3) . . . . ?
La1 C13 C14 C19 113.2(2) . . . . ?
C12 C13 C14 La1 69.42(13) . . . . ?
C18 C13 C14 La1 -113.3(2) . . . . ?
N3 La1 C14 C13 -40.87(14) . . . . ?
N2 La1 C14 C13 -3.41(14) . . . . ?
N1 La1 C14 C13 81.43(12) . . . . ?
C1 La1 C14 C13 -155.70(11) . . . . ?
C2 La1 C14 C13 175.82(13) . . . . ?
C11 La1 C14 C13 -76.44(12) . . . . ?
C3 La1 C14 C13 138.36(11) . . . . ?
C5 La1 C14 C13 -175.29(11) . . . . ?
C12 La1 C14 C13 -37.01(11) . . . . ?
C15 La1 C14 C13 -113.28(17) . . . . ?
C4 La1 C14 C13 154.46(11) . . . . ?
N3 La1 C14 C15 72.41(13) . . . . ?
N2 La1 C14 C15 109.87(12) . . . . ?
N1 La1 C14 C15 -165.29(12) . . . . ?
C1 La1 C14 C15 -42.41(14) . . . . ?
C2 La1 C14 C15 -70.90(18) . . . . ?
C13 La1 C14 C15 113.28(17) . . . . ?
C11 La1 C14 C15 36.84(11) . . . . ?
C3 La1 C14 C15 -108.36(12) . . . . ?
C5 La1 C14 C15 -62.01(12) . . . . ?
C12 La1 C14 C15 76.27(12) . . . . ?
C4 La1 C14 C15 -92.26(12) . . . . ?
N3 La1 C14 C19 -164.84(15) . . . . ?
N2 La1 C14 C19 -127.39(16) . . . . ?
N1 La1 C14 C19 -42.55(16) . . . . ?
C1 La1 C14 C19 80.33(18) . . . . ?
C2 La1 C14 C19 51.8(2) . . . . ?
C13 La1 C14 C19 -124.0(2) . . . . ?
C11 La1 C14 C19 159.6(2) . . . . ?
C3 La1 C14 C19 14.4(2) . . . . ?
C5 La1 C14 C19 60.74(17) . . . . ?
C12 La1 C14 C19 -161.0(2) . . . . ?
C15 La1 C14 C19 122.7(2) . . . . ?
C4 La1 C14 C19 30.49(17) . . . . ?
C13 C14 C15 C11 0.8(2) . . . . ?
C19 C14 C15 C11 178.15(18) . . . . ?
La1 C14 C15 C11 -68.17(13) . . . . ?
C13 C14 C15 C20 -169.28(19) . . . . ?
C19 C14 C15 C20 8.1(3) . . . . ?
La1 C14 C15 C20 121.7(2) . . . . ?
C13 C14 C15 La1 68.97(13) . . . . ?
C19 C14 C15 La1 -113.68(19) . . . . ?
C12 C11 C15 C14 -1.2(2) . . . . ?
C16 C11 C15 C14 -178.40(19) . . . . ?
La1 C11 C15 C14 68.29(13) . . . . ?
C12 C11 C15 C20 168.96(19) . . . . ?
C16 C11 C15 C20 -8.2(3) . . . . ?
La1 C11 C15 C20 -121.5(2) . . . . ?
C12 C11 C15 La1 -69.51(13) . . . . ?
C16 C11 C15 La1 113.3(2) . . . . ?
N3 La1 C15 C14 -122.52(11) . . . . ?
N2 La1 C15 C14 -90.56(12) . . . . ?
N1 La1 C15 C14 15.15(13) . . . . ?
C1 La1 C15 C14 147.20(11) . . . . ?
C2 La1 C15 C14 143.23(11) . . . . ?
C13 La1 C15 C14 -37.06(11) . . . . ?
C11 La1 C15 C14 -113.72(17) . . . . ?
C3 La1 C15 C14 101.19(13) . . . . ?
C5 La1 C15 C14 121.86(12) . . . . ?
C12 La1 C15 C14 -76.85(12) . . . . ?
C4 La1 C15 C14 97.01(12) . . . . ?
N3 La1 C15 C11 -8.80(13) . . . . ?
N2 La1 C15 C11 23.17(15) . . . . ?
N1 La1 C15 C11 128.88(12) . . . . ?
C1 La1 C15 C11 -99.08(13) . . . . ?
C2 La1 C15 C11 -103.04(13) . . . . ?
C13 La1 C15 C11 76.66(13) . . . . ?
C3 La1 C15 C11 -145.09(12) . . . . ?
C14 La1 C15 C11 113.72(17) . . . . ?
C5 La1 C15 C11 -124.41(12) . . . . ?
C12 La1 C15 C11 36.88(11) . . . . ?
C4 La1 C15 C11 -149.27(12) . . . . ?
N3 La1 C15 C20 113.83(17) . . . . ?
N2 La1 C15 C20 145.80(16) . . . . ?
N1 La1 C15 C20 -108.49(17) . . . . ?
C1 La1 C15 C20 23.55(18) . . . . ?
C2 La1 C15 C20 19.6(2) . . . . ?
C13 La1 C15 C20 -160.7(2) . . . . ?
C11 La1 C15 C20 122.6(2) . . . . ?
C3 La1 C15 C20 -22.5(2) . . . . ?
C14 La1 C15 C20 -123.6(2) . . . . ?
C5 La1 C15 C20 -1.78(18) . . . . ?
C12 La1 C15 C20 159.5(2) . . . . ?
C4 La1 C15 C20 -26.63(18) . . . . ?
La1 N1 C21 C22 -64(13) . . . . ?
N1 C21 C22 C24 -34(12) . . . . ?
N1 C21 C22 C23 85(12) . . . . ?
N1 C21 C22 C25 -154(12) . . . . ?
N3 N2 C26 C27 0.3(2) . . . . ?
La1 N2 C26 C27 -78.1(13) . . . . ?
N3 N2 C26 Si1 176.59(13) . . . . ?
La1 N2 C26 Si1 98.1(13) . . . . ?
C34 Si1 C26 N2 -98.16(18) . . . . ?
C32 Si1 C26 N2 136.51(16) . . . . ?
C33 Si1 C26 N2 17.84(19) . . . . ?
C34 Si1 C26 C27 76.6(2) . . . . ?
C32 Si1 C26 C27 -48.8(3) . . . . ?
C33 Si1 C26 C27 -167.4(2) . . . . ?
N3 N4 C27 C26 0.2(2) . . . . ?
N3 N4 C27 C28 179.30(16) . . . . ?
N2 C26 C27 N4 -0.3(2) . . . . ?
Si1 C26 C27 N4 -175.43(17) . . . . ?
N2 C26 C27 C28 -179.30(18) . . . . ?
Si1 C26 C27 C28 5.6(4) . . . . ?
N4 C27 C28 C31 136.0(2) . . . . ?
C26 C27 C28 C31 -45.1(3) . . . . ?
N4 C27 C28 C29 -98.9(2) . . . . ?
C26 C27 C28 C29 80.0(3) . . . . ?
N4 C27 C28 C30 18.8(2) . . . . ?
C26 C27 C28 C30 -162.3(2) . . . . ?
